data_7702710
loop_
_publ_author_name
'Defazio, Sandra'
'Cini, Renzo'

_publ_section_title
;
 Synthesis, X-ray structure and molecular modelling analysis of
 cobalt(ii), nickel(ii), zinc(ii) and cadmium(ii) complexes of the widely
 used anti-inflammatory drug meloxicam
;
_journal_issue 9
_journal_name_full 'Journal of the Chemical Society, Dalton Transactions'
_journal_page_first 1888
_journal_paper_doi 10.1039/b107594m
_journal_year 2002
_chemical_formula_moiety 'C32 H36 Cd N6 O10 S6'
_chemical_formula_sum 'C32 H36 Cd N6 O10 S6'
_chemical_formula_weight 969.43
_chemical_name_systematic
; 
trans-bis(O15,N1'-(4-Hydroxy-2-methyl-N-(5-methyl-1,3-thiazol-2-yl)-
2H-1,2-benzothiazine-3-carbox-amide 1,1-Dioxide)-trans-
bis(O-dimethylsolfoxide)cadmiun(II)
;
_space_group_IT_number 2
_space_group_name_Hall '-P 1'
_space_group_name_H-M_alt 'P -1'
_symmetry_cell_setting triclin
_symmetry_space_group_name_H-M 'P -1'
_atom_sites_solution_hydrogens geom
_atom_sites_solution_primary direct
_atom_sites_solution_secondary difmap
_audit_creation_method SHELXL-97
_cell_angle_alpha 78.72(1)
_cell_angle_beta 86.35(1)
_cell_angle_gamma 82.56(2)
_cell_formula_units_Z 1
_cell_length_a 7.978(1)
_cell_length_b 9.413(4)
_cell_length_c 13.766(1)
_cell_measurement_reflns_used 22
_cell_measurement_temperature 293(2)
_cell_measurement_theta_max 35
_cell_measurement_theta_min 11
_cell_volume 1004.5(5)
_computing_cell_refinement Scans,Siemens
_computing_data_collection Scans,Siemens
_computing_data_reduction Scans,Siemens
_computing_molecular_graphics 'ORTEP-3 (Johnson&Burnett; L.J. Ferrugia, Glasgow, 1998)'
_computing_publication_material 'CIFTAB(sheldrick, 1997)'
_computing_structure_refinement 'SHELXL-97 (Sheldrick, 1997)'
_computing_structure_solution 'SHELXS-97 (Sheldrick, 1990)'
_diffrn_ambient_temperature 293(2)
_diffrn_measured_fraction_theta_full 0.992
_diffrn_measured_fraction_theta_max 0.992
_diffrn_measurement_device_type 'Siemens P4'
_diffrn_measurement_method Omega
_diffrn_radiation_monochromator graphite
_diffrn_radiation_source 'fine-focus sealed tube'
_diffrn_radiation_type MoK\a
_diffrn_radiation_wavelength 0.71073
_diffrn_reflns_av_R_equivalents 0.0088
_diffrn_reflns_av_sigmaI/netI 0.0155
_diffrn_reflns_limit_h_max 9
_diffrn_reflns_limit_h_min 0
_diffrn_reflns_limit_k_max 10
_diffrn_reflns_limit_k_min -10
_diffrn_reflns_limit_l_max 16
_diffrn_reflns_limit_l_min -16
_diffrn_reflns_number 3802
_diffrn_reflns_theta_full 25.00
_diffrn_reflns_theta_max 25.00
_diffrn_reflns_theta_min 2.22
_diffrn_standards_decay_% 0
_diffrn_standards_interval_count 97
_diffrn_standards_number 3
_exptl_absorpt_coefficient_mu 0.916
_exptl_absorpt_correction_type psi-scan
_exptl_crystal_colour yellow
_exptl_crystal_density_diffrn 1.603
_exptl_crystal_density_method 'not measured'
_exptl_crystal_description parallelepiped
_exptl_crystal_F_000 494
_exptl_crystal_size_max 0.4
_exptl_crystal_size_mid 0.3
_exptl_crystal_size_min 0.2
_refine_diff_density_max 0.362
_refine_diff_density_min -0.638
_refine_diff_density_rms 0.060
_refine_ls_extinction_method none
_refine_ls_goodness_of_fit_ref 1.012
_refine_ls_hydrogen_treatment mixed
_refine_ls_matrix_type full
_refine_ls_number_parameters 250
_refine_ls_number_reflns 3528
_refine_ls_number_restraints 0
_refine_ls_restrained_S_all 1.012
_refine_ls_R_factor_all 0.0307
_refine_ls_R_factor_gt 0.0267
_refine_ls_shift/su_max 0.001
_refine_ls_shift/su_mean 0.000
_refine_ls_structure_factor_coef Fsqd
_refine_ls_weighting_details 'w=1/[\s^2^(Fo^2^)+(0.0549P)^2^+0.2699P] where P=(Fo^2^+2Fc^2^)/3'
_refine_ls_weighting_scheme calc
_refine_ls_wR_factor_gt 0.0735
_refine_ls_wR_factor_ref 0.0763
_reflns_number_gt 3237
_reflns_number_total 3528
_reflns_threshold_expression >2sigma(I)
_cod_data_source_file b107594m.txt
_cod_data_source_block v32cbcen
_cod_depositor_comments
;
The following automatic conversions were performed:

data item '_refine_ls_weighting_scheme' value 'calc
w=1/[\s^2^(Fo^2^)+(0.0549P)^2^+0.2699P] where P=(Fo^2^+2Fc^2^)/3' was
changed to 'calc'. A new data item '_refine_ls_weighting_details' was
created with the value set to
'w=1/[\s^2^(Fo^2^)+(0.0549P)^2^+0.2699P] where P=(Fo^2^+2Fc^2^)/3'.

Automatic conversion script
Id: cif_fix_values 6909 2019-04-08 15:41:33Z antanas 
;
_cod_original_sg_symbol_H-M P-1
_cod_database_code 7702710

loop_
_symmetry_equiv_pos_as_xyz
'x, y, z'
'-x, -y, -z'

loop_
_atom_site_label
_atom_site_type_symbol
_atom_site_fract_x
_atom_site_fract_y
_atom_site_fract_z
_atom_site_U_iso_or_equiv
_atom_site_adp_type
_atom_site_occupancy
_atom_site_calc_flag
_atom_site_refinement_flags
Cd Cd 0.0000 0.0000 0.0000 0.03027(10) Uani 1 d S
S1D S 0.33676(9) 0.17536(8) -0.10933(6) 0.05213(19) Uani 1 d .
O15 O 0.0896(2) -0.18904(18) 0.12185(12) 0.0367(4) Uani 1 d .
N1' N 0.0812(3) -0.1693(2) -0.09437(14) 0.0346(4) Uani 1 d .
N16 N 0.1364(3) -0.3787(2) 0.03474(14) 0.0361(4) Uani 1 d .
H16 H 0.1425 -0.4722 0.0431 0.043 Uiso 1 calc R
O1D O 0.2731(2) 0.0609(2) -0.02657(17) 0.0538(5) Uani 1 d .
C14 C 0.1286(3) -0.3209(2) 0.12010(16) 0.0301(5) Uani 1 d .
C3 C 0.1712(3) -0.4269(3) 0.20733(17) 0.0329(5) Uani 1 d .
S3' S 0.21843(9) -0.39872(7) -0.15372(5) 0.04496(17) Uani 1 d .
S1 S 0.31853(9) -0.43395(8) 0.36991(5) 0.04461(17) Uani 1 d .
O1 O 0.4739(3) -0.4067(2) 0.31577(15) 0.0563(5) Uani 1 d .
O17 O 0.2333(3) -0.6334(2) 0.13244(13) 0.0471(4) Uani 1 d .
N2 N 0.1628(3) -0.3681(2) 0.29740(14) 0.0390(5) Uani 1 d .
C5' C 0.1034(3) -0.1344(3) -0.19672(18) 0.0396(6) Uani 1 d .
H5' H 0.0710 -0.0410 -0.2319 0.048 Uiso 1 calc R
O2 O 0.2835(3) -0.3836(3) 0.46152(15) 0.0699(7) Uani 1 d .
C2' C 0.1354(3) -0.3052(3) -0.06161(17) 0.0322(5) Uani 1 d .
C4' C 0.1739(4) -0.2419(3) -0.24211(19) 0.0430(6) Uani 1 d .
C4 C 0.2219(3) -0.5753(3) 0.20903(17) 0.0355(5) Uani 1 d .
C10 C 0.2638(3) -0.6742(3) 0.30582(19) 0.0389(5) Uani 1 d .
C8 C 0.3350(4) -0.7123(4) 0.4796(2) 0.0516(7) Uani 1 d .
H8 H 0.3599 -0.6745 0.5339 0.062 Uiso 1 calc R
C13 C -0.0064(4) -0.3445(4) 0.3445(2) 0.0604(8) Uani 1 d .
H13A H 0.0019 -0.3063 0.4035 0.072 Uiso 1 calc R
H13B H -0.0534 -0.4354 0.3613 0.072 Uiso 1 calc R
H13C H -0.0784 -0.2762 0.2994 0.072 Uiso 1 calc R
C1D C 0.4774(3) 0.2612(3) -0.0521(2) 0.0526(7) Uani 1 d .
H1D1 H 0.4140 0.3217 -0.0107 0.063 Uiso 1 calc R
H1D2 H 0.5414 0.3201 -0.1021 0.063 Uiso 1 calc R
H1D3 H 0.5531 0.1883 -0.0124 0.063 Uiso 1 calc R
C9 C 0.3045(3) -0.6214(3) 0.38857(18) 0.0402(6) Uani 1 d .
C5 C 0.2609(4) -0.8234(3) 0.3163(2) 0.0501(7) Uani 1 d .
H5 H 0.2383 -0.8623 0.2621 0.060 Uiso 1 calc R
C6' C 0.2104(5) -0.2410(4) -0.3504(2) 0.0629(9) Uani 1 d .
H6'1 H 0.2613 -0.3360 -0.3593 0.075 Uiso 1 calc R
H6'2 H 0.2866 -0.1704 -0.3762 0.075 Uiso 1 calc R
H6'3 H 0.1068 -0.2160 -0.3850 0.075 Uiso 1 calc R
C6 C 0.2912(4) -0.9150(4) 0.4069(3) 0.0634(9) Uani 1 d .
H6 H 0.2873 -1.0147 0.4133 0.076 Uiso 1 calc R
C2D C 0.4883(5) 0.0756(4) -0.1789(3) 0.0743(10) Uani 1 d .
H2D1 H 0.4312 0.0207 -0.2156 0.089 Uiso 1 calc R
H2D2 H 0.5642 0.0101 -0.1346 0.089 Uiso 1 calc R
H2D3 H 0.5513 0.1422 -0.2241 0.089 Uiso 1 calc R
C7 C 0.3274(4) -0.8586(4) 0.4878(2) 0.0621(9) Uani 1 d .
H7 H 0.3468 -0.9208 0.5484 0.074 Uiso 1 calc R

loop_
_atom_site_aniso_label
_atom_site_aniso_U_11
_atom_site_aniso_U_22
_atom_site_aniso_U_33
_atom_site_aniso_U_23
_atom_site_aniso_U_13
_atom_site_aniso_U_12
Cd 0.02718(14) 0.02714(14) 0.03647(15) -0.00814(9) -0.00004(9) -0.00057(9)
S1D 0.0361(4) 0.0459(4) 0.0700(5) 0.0036(3) -0.0078(3) -0.0080(3)
O15 0.0452(10) 0.0331(9) 0.0314(8) -0.0085(7) -0.0028(7) 0.0014(7)
N1' 0.0421(11) 0.0319(10) 0.0302(10) -0.0078(8) -0.0021(8) -0.0031(8)
N16 0.0486(12) 0.0307(10) 0.0297(10) -0.0072(8) -0.0039(9) -0.0043(9)
O1D 0.0310(9) 0.0483(11) 0.0773(14) 0.0025(10) 0.0010(9) -0.0102(8)
C14 0.0267(11) 0.0345(13) 0.0292(11) -0.0074(9) -0.0003(9) -0.0028(9)
C3 0.0348(12) 0.0365(12) 0.0278(11) -0.0086(9) -0.0005(9) -0.0019(10)
S3' 0.0594(4) 0.0404(4) 0.0340(3) -0.0133(3) -0.0003(3) 0.0069(3)
S1 0.0546(4) 0.0509(4) 0.0295(3) -0.0079(3) -0.0068(3) -0.0078(3)
O1 0.0519(12) 0.0665(13) 0.0507(12) -0.0001(10) -0.0098(9) -0.0213(10)
O17 0.0655(12) 0.0376(10) 0.0380(10) -0.0126(8) -0.0043(9) 0.0035(9)
N2 0.0476(12) 0.0420(12) 0.0268(10) -0.0097(8) 0.0004(9) 0.0007(9)
C5' 0.0490(14) 0.0366(13) 0.0325(13) -0.0026(10) -0.0039(11) -0.0074(11)
O2 0.1039(18) 0.0756(16) 0.0334(11) -0.0203(10) -0.0137(11) -0.0019(14)
C2' 0.0348(12) 0.0340(12) 0.0299(12) -0.0107(9) -0.0041(9) -0.0033(9)
C4' 0.0514(15) 0.0464(15) 0.0314(13) -0.0076(11) 0.0007(11) -0.0073(12)
C4 0.0345(12) 0.0388(13) 0.0326(12) -0.0068(10) -0.0001(10) -0.0026(10)
C10 0.0320(12) 0.0421(14) 0.0395(13) -0.0041(11) -0.0005(10) 0.0009(10)
C8 0.0421(15) 0.068(2) 0.0377(14) 0.0022(13) -0.0008(11) 0.0020(13)
C13 0.0564(18) 0.075(2) 0.0462(16) -0.0178(15) 0.0096(14) 0.0103(16)
C1D 0.0377(14) 0.0425(15) 0.077(2) -0.0097(14) 0.0077(14) -0.0086(12)
C9 0.0331(12) 0.0478(15) 0.0353(13) -0.0010(11) -0.0004(10) 0.0003(11)
C5 0.0486(16) 0.0425(15) 0.0553(17) -0.0039(13) -0.0054(13) 0.0023(12)
C6' 0.083(2) 0.072(2) 0.0316(14) -0.0099(14) 0.0085(15) -0.0062(18)
C6 0.0587(19) 0.0448(17) 0.075(2) 0.0125(15) -0.0038(16) 0.0021(14)
C2D 0.087(3) 0.075(2) 0.065(2) -0.0207(18) 0.0124(19) -0.023(2)
C7 0.0537(18) 0.066(2) 0.0519(18) 0.0174(16) -0.0049(14) 0.0039(15)

loop_
_atom_type_symbol
_atom_type_description
_atom_type_scat_dispersion_real
_atom_type_scat_dispersion_imag
_atom_type_scat_source
C C 0.0033 0.0016 'International Tables Vol C Tables 4.2.6.8 and 6.1.1.4'
H H 0.0000 0.0000 'International Tables Vol C Tables 4.2.6.8 and 6.1.1.4'
N N 0.0061 0.0033 'International Tables Vol C Tables 4.2.6.8 and 6.1.1.4'
O O 0.0106 0.0060 'International Tables Vol C Tables 4.2.6.8 and 6.1.1.4'
S S 0.1246 0.1234 'International Tables Vol C Tables 4.2.6.8 and 6.1.1.4'
Cd Cd -0.8075 1.2024 'International Tables Vol C Tables 4.2.6.8 and 6.1.1.4'

loop_
_geom_angle_atom_site_label_1
_geom_angle_atom_site_label_2
_geom_angle_atom_site_label_3
_geom_angle
_geom_angle_site_symmetry_1
_geom_angle_site_symmetry_3
_geom_angle_publ_flag
N1' Cd N1' 180.0 . 2 ?
N1' Cd O15 98.57(7) . 2 ?
N1' Cd O15 81.43(7) 2 2 ?
N1' Cd O15 81.43(7) . . yes
N1' Cd O15 98.57(7) 2 . ?
O15 Cd O15 180.0 2 . ?
N1' Cd O1D 93.79(8) . 2 ?
N1' Cd O1D 86.21(8) 2 2 ?
O15 Cd O1D 89.93(7) 2 2 ?
O15 Cd O1D 90.07(7) . 2 ?
N1' Cd O1D 86.21(8) . . yes
N1' Cd O1D 93.79(8) 2 . ?
O15 Cd O1D 90.07(7) 2 . ?
O15 Cd O1D 89.93(7) . . yes
O1D Cd O1D 180.0 2 . ?
O1D S1D C1D 104.70(14) . . ?
O1D S1D C2D 104.77(16) . . ?
C1D S1D C2D 98.59(17) . . ?
C14 O15 Cd 130.60(15) . . yes
C2' N1' C5' 110.9(2) . . yes
C2' N1' Cd 125.64(16) . . yes
C5' N1' Cd 122.81(16) . . ?
C2' N16 C14 127.9(2) . . yes
S1D O1D Cd 126.88(12) . . yes
O15 C14 N16 123.7(2) . . yes
O15 C14 C3 122.5(2) . . yes
N16 C14 C3 113.8(2) . . yes
C4 C3 C14 124.9(2) . . yes
C4 C3 N2 120.7(2) . . yes
C14 C3 N2 114.4(2) . . yes
C2' S3' C4' 89.92(12) . . yes
O2 S1 O1 118.95(15) . . yes
O2 S1 N2 108.52(13) . . yes
O1 S1 N2 108.53(11) . . yes
O2 S1 C9 109.81(14) . . ?
O1 S1 C9 107.99(13) . . ?
N2 S1 C9 101.64(12) . . yes
C3 N2 C13 116.0(2) . . yes
C3 N2 S1 114.03(16) . . yes
C13 N2 S1 117.26(18) . . yes
C4' C5' N1' 116.6(2) . . ?
N1' C2' N16 127.8(2) . . yes
N1' C2' S3' 113.77(18) . . yes
N16 C2' S3' 118.41(18) . . yes
C5' C4' C6' 129.6(3) . . ?
C5' C4' S3' 108.86(19) . . yes
C6' C4' S3' 121.5(2) . . yes
O17 C4 C3 123.7(2) . . yes
O17 C4 C10 117.0(2) . . ?
C3 C4 C10 119.2(2) . . ?
C5 C10 C9 117.6(2) . . ?
C5 C10 C4 120.2(2) . . ?
C9 C10 C4 122.3(2) . . yes
C7 C8 C9 118.6(3) . . ?
C8 C9 C10 122.2(3) . . ?
C8 C9 S1 121.8(2) . . ?
C10 C9 S1 115.98(19) . . ?
C6 C5 C10 120.6(3) . . ?
C5 C6 C7 120.2(3) . . ?
C8 C7 C6 120.8(3) . . ?

loop_
_geom_bond_atom_site_label_1
_geom_bond_atom_site_label_2
_geom_bond_distance
_geom_bond_site_symmetry_2
_geom_bond_publ_flag
Cd N1' 2.254(2) . yes
Cd N1' 2.254(2) 2 ?
Cd O15 2.2686(17) 2 ?
Cd O15 2.2686(17) . yes
Cd O1D 2.3133(18) 2 ?
Cd O1D 2.3133(18) . yes
S1D O1D 1.518(2) . yes
S1D C1D 1.769(3) . ?
S1D C2D 1.781(4) . ?
O15 C14 1.244(3) . yes
N1' C2' 1.297(3) . yes
N1' C5' 1.388(3) . ?
N16 C2' 1.371(3) . yes
N16 C14 1.383(3) . yes
C14 C3 1.431(3) . yes
C3 C4 1.399(3) . yes
C3 N2 1.448(3) . yes
S3' C2' 1.732(2) . yes
S3' C4' 1.733(3) . ?
S1 O2 1.431(2) . yes
S1 O1 1.431(2) . yes
S1 N2 1.625(2) . yes
S1 C9 1.750(3) . ?
O17 C4 1.272(3) . yes
N2 C13 1.470(3) . yes
C5' C4' 1.336(4) . ?
C4' C6' 1.499(4) . ?
C4 C10 1.498(3) . ?
C10 C5 1.386(4) . ?
C10 C9 1.400(4) . ?
C8 C7 1.369(5) . ?
C8 C9 1.388(4) . ?
C5 C6 1.385(4) . ?
C6 C7 1.385(5) . ?
